data_7242845
loop_
_publ_author_name
'Owczarek, Magdalena'
'Szklarz, Przemys\/law'
'Jakubas, Ryszard'

_publ_section_title
;
 Towards ferroelectricity-inducing chains of halogenoantimonates(iii) and
 halogenobismuthates(iii)
;
_journal_issue 29
_journal_name_full 'RSC Advances'
_journal_page_first 17574
_journal_page_last 17586
_journal_paper_doi 10.1039/D0RA10151F
_journal_volume 11
_journal_year 2021
_chemical_formula_moiety 'Cl5 Sb, 2(C4 H5 N2 S)'
_chemical_formula_sum 'C8 H10 Cl5 N4 S2 Sb'
_chemical_formula_weight 525.32
_space_group_crystal_system monoclinic
_space_group_IT_number 14
_space_group_name_Hall '-P 2yn'
_space_group_name_H-M_alt 'P 1 21/n 1'
_atom_sites_solution_hydrogens mixed
_atom_sites_solution_primary heavy
_audit_creation_date 2020-08-12
_audit_creation_method
;
Olex2 1.2
(compiled 2018.05.29 svn.r3508 for OlexSys, GUI svn.r5506)
;
_audit_update_record
;
2020-08-15 deposited with the CCDC.	2021-05-06 downloaded from the CCDC.
;
_cell_angle_alpha 90
_cell_angle_beta 104.08(2)
_cell_angle_gamma 90
_cell_formula_units_Z 2
_cell_length_a 5.540(4)
_cell_length_b 14.910(5)
_cell_length_c 10.210(5)
_cell_measurement_reflns_used 2447
_cell_measurement_temperature 100(2)
_cell_measurement_theta_max 33.4690
_cell_measurement_theta_min 5.4520
_cell_volume 818.0(8)
_computing_cell_refinement 'CrysAlisPro 1.171.38.46 (Rigaku OD, 2015)'
_computing_data_collection 'CrysAlisPro 1.171.38.46 (Rigaku OD, 2015)'
_computing_data_reduction 'CrysAlisPro 1.171.38.46 (Rigaku OD, 2015)'
_computing_molecular_graphics 'Olex2 (Dolomanov et al., 2009)'
_computing_publication_material 'Olex2 (Dolomanov et al., 2009)'
_computing_structure_refinement 'ShelXL (Sheldrick, 2015)'
_computing_structure_solution 'ShelXS (Sheldrick, 2008)'
_diffrn_ambient_temperature 100(2)
_diffrn_detector 'CCD plate'
_diffrn_detector_area_resol_mean 8.1956
_diffrn_detector_type Onyx
_diffrn_measured_fraction_theta_full 0.954
_diffrn_measured_fraction_theta_max 0.837
_diffrn_measurement_details
;
List of Runs (angles in degrees, time in seconds):

  # Type    Start    End  Width  t~exp~   \w     \q     \k     \f   Frames
#--------------------------------------------------------------------------
  1  \f      0.00 221.00   1.00   22.00   0.00  29.00 -20.00    --   221
;
_diffrn_measurement_device 'four-circle diffractometer'
_diffrn_measurement_device_type 'Xcalibur, Onyx'
_diffrn_measurement_method '\f scans'
_diffrn_orient_matrix_type 'CrysAlisPro convention (1999,Acta A55,543-557)'
_diffrn_orient_matrix_UB_11 -0.1271052000
_diffrn_orient_matrix_UB_12 -0.0050765000
_diffrn_orient_matrix_UB_13 -0.0340866000
_diffrn_orient_matrix_UB_21 0.0018383000
_diffrn_orient_matrix_UB_22 -0.0446475000
_diffrn_orient_matrix_UB_23 0.0242823000
_diffrn_orient_matrix_UB_31 -0.0357426000
_diffrn_orient_matrix_UB_32 0.0156467000
_diffrn_orient_matrix_UB_33 0.0580836000
_diffrn_radiation_monochromator graphite
_diffrn_radiation_probe x-ray
_diffrn_radiation_type MoK\a
_diffrn_radiation_wavelength 0.71073
_diffrn_reflns_av_R_equivalents 0.0304
_diffrn_reflns_av_unetI/netI 0.0475
_diffrn_reflns_Laue_measured_fraction_full 0.954
_diffrn_reflns_Laue_measured_fraction_max 0.837
_diffrn_reflns_limit_h_max 8
_diffrn_reflns_limit_h_min -7
_diffrn_reflns_limit_k_max 22
_diffrn_reflns_limit_k_min -22
_diffrn_reflns_limit_l_max 13
_diffrn_reflns_limit_l_min -9
_diffrn_reflns_number 5036
_diffrn_reflns_point_group_measured_fraction_full 0.954
_diffrn_reflns_point_group_measured_fraction_max 0.837
_diffrn_reflns_theta_full 25.242
_diffrn_reflns_theta_max 33.654
_diffrn_reflns_theta_min 4.929
_diffrn_source 'fine-focus sealed X-ray tube'
_diffrn_source_type 'Enhance (Mo) X-ray Source'
_diffrn_standards_number 0
_exptl_absorpt_coefficient_mu 2.751
_exptl_absorpt_correction_T_max 0.832
_exptl_absorpt_correction_T_min 0.683
_exptl_absorpt_correction_type analytical
_exptl_absorpt_process_details
;
CrysAlisPro 1.171.38.46 (Rigaku Oxford Diffraction, 2015)
Analytical numeric absorption correction using a multifaceted crystal
			model based on expressions derived by R.C. Clark & J.S. Reid.
(Clark, R. C. & Reid, J. S. (1995). Acta Cryst. A51, 887-897)
Empirical absorption correction using spherical harmonics,
 implemented in SCALE3 ABSPACK scaling algorithm.
;
_exptl_crystal_colour 'light yellow'
_exptl_crystal_colour_modifier light
_exptl_crystal_colour_primary yellow
_exptl_crystal_density_diffrn 2.133
_exptl_crystal_description block
_exptl_crystal_F_000 508
_exptl_crystal_size_max 0.26
_exptl_crystal_size_mid 0.13
_exptl_crystal_size_min 0.07
_refine_diff_density_max 0.723
_refine_diff_density_min -0.811
_refine_diff_density_rms 0.131
_refine_ls_extinction_method none
_refine_ls_goodness_of_fit_ref 1.051
_refine_ls_hydrogen_treatment constr
_refine_ls_matrix_type full
_refine_ls_number_parameters 97
_refine_ls_number_reflns 2715
_refine_ls_number_restraints 2
_refine_ls_restrained_S_all 1.051
_refine_ls_R_factor_all 0.0420
_refine_ls_R_factor_gt 0.0293
_refine_ls_shift/su_max 0.000
_refine_ls_shift/su_mean 0.000
_refine_ls_structure_factor_coef Fsqd
_refine_ls_weighting_details 'w=1/[\s^2^(Fo^2^)+(0.0137P)^2^] where P=(Fo^2^+2Fc^2^)/3'
_refine_ls_weighting_scheme calc
_refine_ls_wR_factor_gt 0.0508
_refine_ls_wR_factor_ref 0.0565
_reflns_Friedel_coverage 0.000
_reflns_number_gt 2204
_reflns_number_total 2715
_reflns_threshold_expression 'I > 2\s(I)'
_cod_data_source_file d0ra10151f2.cif
_cod_data_source_block 2shprmsbcl5
_cod_database_code 7242845
_shelx_shelxl_version_number 2017/1
_chemical_oxdiff_formula 'C8 H10 N4 S2 Sb Cl5'
_shelx_space_group_comment
;
The symmetry employed for this shelxl refinement is uniquely defined
by the following loop, which should always be used as a source of
symmetry information in preference to the above space-group names.
They are only intended as comments.
;
_shelx_estimated_absorpt_t_max 0.831
_shelx_estimated_absorpt_t_min 0.535
_reflns_odcompleteness_completeness 93.85
_reflns_odcompleteness_iscentric 1
_reflns_odcompleteness_theta 26.32
_olex2_refinement_description
;
1. Fixed Uiso
 At 1.2 times of:
  All C(H) groups, All N(H) groups
2. Restrained distances
 N1-H1 = N3-H3
 0.88 with sigma of 0.02
3. Others
 Fixed Sof: Cl1(0.5)
4.a Riding coordinates:
 N3(H3), N1(H1)
4.b Aromatic/amide H refined with riding coordinates:
 C5(H5), C4(H4), C6(H6)
;
_olex2_submission_special_instructions 'No special instructions were received'
_oxdiff_exptl_absorpt_empirical_details
;
Empirical correction (ABSPACK) includes:
- Absorption correction using spherical harmonics
- Frame scaling
;
_oxdiff_exptl_absorpt_empirical_full_max 1.062
_oxdiff_exptl_absorpt_empirical_full_min 0.932

loop_
_space_group_symop_operation_xyz
'x, y, z'
'-x+1/2, y+1/2, -z+1/2'
'-x, -y, -z'
'x-1/2, -y-1/2, z-1/2'

loop_
_atom_site_label
_atom_site_type_symbol
_atom_site_fract_x
_atom_site_fract_y
_atom_site_fract_z
_atom_site_U_iso_or_equiv
_atom_site_adp_type
_atom_site_occupancy
_atom_site_site_symmetry_order
_atom_site_calc_flag
_atom_site_refinement_flags_posn
_atom_site_refinement_flags_adp
_atom_site_refinement_flags_occupancy
_atom_site_disorder_assembly
_atom_site_disorder_group
Sb Sb -0.500000 0.500000 0.500000 0.01472(6) Uani 1 2 d S T P . .
Cl3 Cl -0.46142(11) 0.33350(3) 0.58344(6) 0.01541(12) Uani 1 1 d . . . . .
Cl2 Cl -0.66090(12) 0.44512(4) 0.25448(6) 0.01976(13) Uani 1 1 d . . . . .
Cl1 Cl -0.0941(2) 0.50026(8) 0.48019(13) 0.0190(2) Uani 0.5 1 d . . . . .
C5 C 0.1230(5) 0.26835(14) 0.7818(2) 0.0150(5) Uani 1 1 d . . . . .
H5 H -0.020350 0.240343 0.726835 0.018 Uiso 1 1 calc R . . . .
C4 C 0.3358(5) 0.22019(15) 0.8371(2) 0.0164(5) Uani 1 1 d . . . . .
H4 H 0.341186 0.157681 0.819967 0.020 Uiso 1 1 calc R . . . .
N3 N 0.5349(4) 0.26104(12) 0.91472(19) 0.0147(4) Uani 1 1 d D . . . .
H3 H 0.677758 0.232607 0.949333 0.018 Uiso 1 1 d DR . . . .
N1 N 0.3311(4) 0.39598(12) 0.88749(19) 0.0136(4) Uani 1 1 d D . . . .
H1 H 0.318232 0.451692 0.905909 0.016 Uiso 1 1 d DR . . . .
C6 C 0.1270(5) 0.35830(15) 0.8094(2) 0.0148(5) Uani 1 1 d . . . . .
H6 H -0.015488 0.394052 0.772987 0.018 Uiso 1 1 calc R . . . .
S S 0.79753(11) 0.39826(4) 1.04021(6) 0.01479(12) Uani 1 1 d . . . . .
C2 C 0.5456(4) 0.35135(14) 0.9446(2) 0.0121(4) Uani 1 1 d . . . . .

loop_
_atom_site_aniso_label
_atom_site_aniso_U_11
_atom_site_aniso_U_22
_atom_site_aniso_U_33
_atom_site_aniso_U_23
_atom_site_aniso_U_13
_atom_site_aniso_U_12
Sb 0.01763(12) 0.01173(9) 0.01260(11) 0.00048(8) -0.00056(8) -0.00426(8)
Cl3 0.0147(3) 0.0130(2) 0.0173(3) 0.00115(19) 0.0016(2) -0.0019(2)
Cl2 0.0222(3) 0.0191(3) 0.0156(3) -0.0016(2) -0.0001(2) 0.0030(2)
Cl1 0.0092(5) 0.0197(5) 0.0292(6) -0.0005(5) 0.0068(5) -0.0005(5)
C5 0.0137(11) 0.0160(10) 0.0148(11) 0.0002(8) 0.0026(9) -0.0031(9)
C4 0.0214(13) 0.0126(9) 0.0152(11) -0.0007(8) 0.0042(10) -0.0022(9)
N3 0.0145(10) 0.0119(8) 0.0163(10) 0.0009(7) 0.0012(8) 0.0001(7)
N1 0.0139(10) 0.0106(8) 0.0154(9) 0.0003(7) 0.0019(8) 0.0015(7)
C6 0.0125(11) 0.0187(10) 0.0129(11) 0.0022(8) 0.0025(9) 0.0004(9)
S 0.0126(3) 0.0135(2) 0.0166(3) -0.0013(2) 0.0003(2) 0.0000(2)
C2 0.0128(11) 0.0120(9) 0.0122(10) 0.0002(8) 0.0045(8) 0.0009(8)

loop_
_atom_type_symbol
_atom_type_description
_atom_type_scat_dispersion_real
_atom_type_scat_dispersion_imag
_atom_type_scat_source
C C 0.0033 0.0016 'International Tables Vol C Tables 4.2.6.8 and 6.1.1.4'
H H 0.0000 0.0000 'International Tables Vol C Tables 4.2.6.8 and 6.1.1.4'
Cl Cl 0.1484 0.1585 'International Tables Vol C Tables 4.2.6.8 and 6.1.1.4'
N N 0.0061 0.0033 'International Tables Vol C Tables 4.2.6.8 and 6.1.1.4'
S S 0.1246 0.1234 'International Tables Vol C Tables 4.2.6.8 and 6.1.1.4'
Sb Sb -0.5866 1.5461 'International Tables Vol C Tables 4.2.6.8 and 6.1.1.4'

loop_
_exptl_crystal_face_index_h
_exptl_crystal_face_index_k
_exptl_crystal_face_index_l
_exptl_crystal_face_perp_dist
0 -12 12 0.0410
-2 -13 -10 0.0505
2 13 10 0.0505
7 4 -8 0.0859
-4 7 13 0.0863
0 12 -12 0.0245
-4 -13 -6 0.0610
0 11 12 0.0431
-7 -8 2 0.0809

loop_
_geom_angle_atom_site_label_1
_geom_angle_atom_site_label_2
_geom_angle_atom_site_label_3
_geom_angle
_geom_angle_site_symmetry_1
_geom_angle_site_symmetry_3
_geom_angle_publ_flag
Cl3 Sb Cl3 180.0 . 3_466 ?
Cl2 Sb Cl3 89.83(3) 3_466 3_466 ?
Cl2 Sb Cl3 89.83(3) . . ?
Cl2 Sb Cl3 90.17(3) . 3_466 ?
Cl2 Sb Cl3 90.17(3) 3_466 . ?
Cl2 Sb Cl2 180.0 . 3_466 ?
Cl1 Sb Cl3 88.51(3) . 3_466 ?
Cl1 Sb Cl3 91.49(3) . . ?
Cl1 Sb Cl3 88.51(4) 3_466 . ?
Cl1 Sb Cl3 91.49(3) 3_466 3_466 ?
Cl1 Sb Cl2 91.67(4) . . ?
Cl1 Sb Cl2 88.33(4) . 3_466 ?
Cl1 Sb Cl2 91.67(4) 3_466 3_466 ?
Cl1 Sb Cl2 88.33(4) 3_466 . ?
Cl1 Sb Cl1 180.0 . 3_466 ?
Cl1 Cl1 Sb 152.55(18) 3_566 . ?
C6 C5 C4 117.1(2) . . ?
N3 C4 C5 120.3(2) . . ?
C4 N3 C2 124.1(2) . . ?
C6 N1 C2 124.91(19) . . ?
N1 C6 C5 120.2(2) . . ?
N3 C2 S 121.96(18) . . ?
N1 C2 N3 113.3(2) . . ?
N1 C2 S 124.72(16) . . ?

loop_
_geom_bond_atom_site_label_1
_geom_bond_atom_site_label_2
_geom_bond_distance
_geom_bond_site_symmetry_2
_geom_bond_publ_flag
Sb Cl3 2.6165(9) 3_466 ?
Sb Cl3 2.6164(10) . ?
Sb Cl2 2.5808(13) 3_466 ?
Sb Cl2 2.5808(13) . ?
Sb Cl1 2.306(2) . ?
Sb Cl1 2.306(2) 3_466 ?
Cl1 Cl1 1.023(2) 3_566 ?
C5 C4 1.379(3) . ?
C5 C6 1.370(3) . ?
C4 N3 1.338(3) . ?
N3 C2 1.379(3) . ?
N1 C6 1.338(3) . ?
N1 C2 1.363(3) . ?
S C2 1.651(3) . ?

loop_
_geom_hbond_atom_site_label_D
_geom_hbond_atom_site_label_H
_geom_hbond_atom_site_label_A
_geom_hbond_distance_DH
_geom_hbond_distance_HA
_geom_hbond_distance_DA
_geom_hbond_angle_DHA
_geom_hbond_site_symmetry_A
_geom_hbond_publ_flag
N1 H1 S 0.86 2.43 3.274(2) 169.2 3_667 yes

loop_
_exptl_oxdiff_crystal_face_indexfrac_h
_exptl_oxdiff_crystal_face_indexfrac_k
_exptl_oxdiff_crystal_face_indexfrac_l
_exptl_oxdiff_crystal_face_x
_exptl_oxdiff_crystal_face_y
_exptl_oxdiff_crystal_face_z
-0.0000 -12.0000 12.0000 -0.3481 0.8272 0.5092
-2.0000 -13.0000 -10.0000 0.6611 0.3339 -0.7128
2.0000 13.0000 10.0000 -0.6611 -0.3339 0.7128
7.0000 4.0000 -8.0000 -0.6373 -0.3600 -0.6523
-4.0000 7.0000 13.0000 0.0298 -0.0042 1.0076
0.0000 12.0000 -12.0000 0.3481 -0.8272 -0.5092
-4.0000 -13.0000 -6.0000 0.7789 0.4274 -0.4089
0.0000 11.0000 12.0000 -0.4649 -0.1997 0.8691
-7.0000 -8.0000 2.0000 0.8622 0.3929 0.2412
